data_2004782
loop_
_publ_author_name
'Vencato, I.'
'Neves, A.'
'Ceccato, A. S.'
'Horn, Jnr, A.'

_publ_contact_author
;
    Dr Ivo Vencato
    Departamento F\'isica
    UFSC
    88040-900 Florian\'opolis
    SC
    Brazil
;
_publ_section_title
;
 <i>N</i>,<i>N</i>-Bis(2-hydroxybenzyl)-<i>N</i>-(2-pyridylmethyl)amine,
 H~2~BBPA
;
_journal_issue 4
_journal_name_full 'Acta Crystallographica Section C'
_journal_page_first 949
_journal_page_last 951
_journal_paper_doi 10.1107/S0108270195014739
_journal_volume 52
_journal_year 1996
_chemical_formula_sum 'C20 H20 N2 O2'
_chemical_formula_weight 320.39
_space_group_IT_number 4
_symmetry_cell_setting monoclinic
_symmetry_space_group_name_Hall 'P 2yb'
_symmetry_space_group_name_H-M 'P 1 21 1'
_atom_type_scat_source 'MolEN (Fair, 1990)'
_cell_angle_alpha 90.00
_cell_angle_beta 111.01(1)
_cell_angle_gamma 90.00
_cell_formula_units_Z 2
_cell_length_a 11.494(1)
_cell_length_b 6.263(1)
_cell_length_c 12.479(1)
_cell_measurement_reflns_used 25
_cell_measurement_temperature 298
_cell_measurement_theta_max 20.62
_cell_measurement_theta_min 10.51
_cell_volume 838.60(18)
_computing_cell_refinement 'MolEN (Fair, 1990)'
_computing_data_collection 'CAD4-Express (Nonius, 1993)'
_computing_data_reduction MolEN
_computing_molecular_graphics 'ORTEPII (Johnson, 1976)'
_computing_publication_material 'PLATON  (Spek, 1990)'
_computing_structure_refinement MolEN
_computing_structure_solution 'SIR92 (Burla et al., 1992) (direct methods)'
_diffrn_measurement_device 'Nonius CAD-4'
_diffrn_measurement_method \w/2\q
_diffrn_radiation_type MoK\a
_diffrn_radiation_wavelength 0.71073
_diffrn_reflns_av_R_equivalents 0.038
_diffrn_reflns_limit_h_max 0
_diffrn_reflns_limit_h_min -13
_diffrn_reflns_limit_k_max 0
_diffrn_reflns_limit_k_min -7
_diffrn_reflns_limit_l_max 14
_diffrn_reflns_limit_l_min -13
_diffrn_reflns_number 1702
_diffrn_reflns_theta_max 24.97
_diffrn_reflns_theta_min 2.09
_diffrn_standards_decay_% 4.9
_diffrn_standards_interval_time 25
_diffrn_standards_number 3
_exptl_absorpt_coefficient_mu 0.083
_exptl_absorpt_correction_type none
_exptl_crystal_colour pink
_exptl_crystal_density_diffrn 1.269
_exptl_crystal_description prismatic
_exptl_crystal_F_000 340
_exptl_crystal_size_max 0.35
_exptl_crystal_size_mid 0.30
_exptl_crystal_size_min 0.15
_refine_diff_density_max 0.33
_refine_diff_density_min -0.35
_refine_ls_abs_structure_details 'Absolute structure: not determined'
_refine_ls_extinction_method none
_refine_ls_goodness_of_fit_obs 0.99
_refine_ls_hydrogen_treatment
;
H-atoms displacement parameters not refined
;
_refine_ls_number_parameters 216
_refine_ls_number_reflns 1093
_refine_ls_R_factor_all 0.129
_refine_ls_R_factor_obs 0.0730
_refine_ls_shift/esd_max 0.090
_refine_ls_structure_factor_coef F
_refine_ls_weighting_scheme unit
_refine_ls_wR_factor_obs 0.0740
_reflns_number_observed 1093
_reflns_number_total 1619
_reflns_observed_criterion 'F > 6.0\s(F)'
_cod_data_source_file mu1207.cif
_cod_data_source_block default
_cod_depositor_comments
;
The following automatic conversions were performed:

'_refine_ls_weighting_scheme' value 'Unit weights applied' was
changed to 'unit'.

Automatic conversion script
Id: cif_fix_values 3143 2015-03-26 13:38:13Z robertas 
;
_cod_original_cell_volume 838.6(2)
_cod_original_sg_symbol_H-M 'P 21'
_cod_database_code 2004782

loop_
_symmetry_equiv_pos_as_xyz
x,y,z
-x,0.5+y,-z

loop_
_atom_site_aniso_label
_atom_site_aniso_U_11
_atom_site_aniso_U_22
_atom_site_aniso_U_33
_atom_site_aniso_U_12
_atom_site_aniso_U_13
_atom_site_aniso_U_23
O1 0.065(3) 0.050(4) 0.081(4) -0.004(4) 0.017(3) -0.009(4)
O2 0.063(3) 0.054(4) 0.077(3) -0.011(4) 0.024(3) -0.012(4)
N1 0.046(3) 0.065(5) 0.047(3) 0.002(4) 0.018(3) -0.004(4)
N2 0.039(3) 0.041(4) 0.048(3) -0.005(4) 0.015(2) -0.006(3)
C1 0.051(5) 0.086(8) 0.045(4) 0.007(6) 0.006(4) -0.005(5)
C2 0.060(5) 0.104(9) 0.045(4) 0.036(6) 0.016(3) 0.001(6)
C3 0.057(5) 0.072(7) 0.063(5) 0.011(6) 0.022(4) 0.010(6)
C4 0.057(4) 0.081(7) 0.048(4) 0.023(6) 0.021(3) 0.014(5)
C5 0.039(4) 0.058(6) 0.051(4) 0.004(4) 0.013(3) 0.010(5)
C6 0.057(4) 0.063(6) 0.044(4) -0.016(5) 0.021(3) 0.005(5)
C7 0.038(4) 0.062(6) 0.042(4) -0.002(5) 0.011(3) -0.008(5)
C8 0.049(4) 0.038(5) 0.042(3) -0.004(4) 0.026(3) 0.000(4)
C9 0.052(4) 0.067(6) 0.037(3) -0.017(5) 0.018(3) -0.009(5)
C10 0.051(4) 0.094(8) 0.046(4) -0.024(6) 0.013(3) -0.002(6)
C11 0.047(4) 0.091(8) 0.052(4) -0.003(6) 0.023(3) 0.010(5)
C12 0.048(4) 0.078(7) 0.045(4) 0.001(5) 0.016(3) 0.011(5)
C13 0.048(4) 0.065(6) 0.037(4) -0.012(5) 0.017(3) 0.005(5)
C14 0.033(3) 0.046(5) 0.059(4) 0.006(4) 0.014(3) 0.003(5)
C15 0.030(4) 0.060(6) 0.051(4) 0.007(5) 0.002(3) 0.003(5)
C16 0.044(4) 0.088(8) 0.062(4) 0.012(6) 0.022(3) 0.007(6)
C17 0.042(4) 0.150(10) 0.071(5) 0.018(7) 0.023(4) 0.028(7)
C18 0.047(5) 0.130(10) 0.094(6) -0.009(7) 0.010(5) 0.042(8)
C19 0.052(4) 0.078(8) 0.080(5) 0.007(6) 0.024(4) 0.025(6)
C20 0.040(4) 0.073(7) 0.055(5) 0.002(5) 0.010(3) 0.016(5)

loop_
_atom_site_label
_atom_site_fract_x
_atom_site_fract_y
_atom_site_fract_z
_atom_site_U_iso_or_equiv
O1 0.0470(5) 0.7879 0.2200(5) 5.3(2)
O2 0.3980(5) 0.857(1) 0.4080(5) 5.1(2)
N1 0.2353(6) 0.695(1) 0.5034(5) 4.1(2)
N2 0.2045(5) 0.459(1) 0.3100(5) 3.4(2)
C1 0.2512(8) 0.831(2) 0.5937(7) 5.1(3)
C2 0.1977(8) 0.774(2) 0.6779(7) 5.5(3)
C3 0.1352(8) 0.584(2) 0.6686(8) 5.1(2)
C4 0.1179(8) 0.449(2) 0.5751(7) 4.9(2)
C5 0.1703(7) 0.514(2) 0.4930(7) 4.0(2)
C6 0.1500(7) 0.370(2) 0.3900(6) 4.2(2)
C7 0.1453(7) 0.362(2) 0.1938(6) 3.9(2)
C8 0.0099(6) 0.427(1) 0.1381(6) 3.2(2)
C9 -0.0740(7) 0.278(2) 0.0670(6) 4.1(2)
C10 -0.1996(8) 0.340(2) 0.0065(7) 5.1(2)
C11 -0.2381(8) 0.549(2) 0.0196(7) 4.9(2)
C12 -0.1572(8) 0.696(2) 0.0911(7) 4.5(2)
C13 -0.0311(7) 0.629(2) 0.1500(6) 3.9(2)
C14 0.3416(7) 0.410(2) 0.3527(7) 3.7(2)
C15 0.4073(7) 0.548(2) 0.2934(7) 4.0(2)
C16 0.4467(7) 0.458(2) 0.2071(7) 5.0(2)
C17 0.5173(8) 0.584(3) 0.1598(8) 6.8(3)
C18 0.5497(9) 0.800(2) 0.1964(9) 7.4(3)
C19 0.5105(8) 0.882(2) 0.2835(8) 5.5(3)
C20 0.4367(7) 0.761(2) 0.3266(7) 4.6(2)
H(O1) 0.1170 0.6872 0.2679 6.89
H(O2) 0.3363 0.7559 0.4242 6.63
H1 0.2966 0.9601 0.6006 6.83
H2 0.2146 0.8805 0.7503 7.15
H3 0.1058 0.5484 0.7433 6.63
H4 0.0539 0.2934 0.5612 6.37
H6 0.1706 0.2072 0.4051 5.46
H6' 0.0605 0.3288 0.3495 5.46
H7 0.1899 0.4096 0.1428 5.07
H7' 0.1638 0.1928 0.1871 5.07
H9 -0.0603 0.1067 0.0484 5.33
H10 -0.2571 0.2409 -0.0424 6.63
H11 -0.3219 0.5896 -0.0217 6.37
H12 -0.1858 0.8526 0.1171 5.85
H14 0.3788 0.4560 0.4462 4.81
H14' 0.3593 0.2626 0.3372 4.81
H16 0.4082 0.2832 0.1791 6.50
H17 0.5441 0.5251 0.1024 8.84
H18 0.6022 0.8475 0.1409 9.62
H19 0.5358 1.0472 0.3088 7.15

loop_
_geom_angle_atom_site_label_1
_geom_angle_atom_site_label_2
_geom_angle_atom_site_label_3
_geom_angle
_geom_angle_publ_flag
C1 N1 C5 120.7(8) yes
C6 N2 C7 110.6(6) yes
C6 N2 C14 109.4(6) yes
C7 N2 C14 108.5(7) yes
N1 C1 C2 119.0(10) no
C1 C2 C3 120.0(10) no
C2 C3 C4 121.0(10) no
C3 C4 C5 117.0(10) no
N1 C5 C4 122.7(8) no
N1 C5 C6 119.6(8) no
C4 C5 C6 117.7(9) no
N2 C6 C5 112.4(8) no
N2 C7 C8 111.8(7) no
C7 C8 C9 117.9(8) no
C7 C8 C13 122.2(7) no
C9 C8 C13 119.7(7) no
C8 C9 C10 119.3(9) no
C9 C10 C11 119.5(9) no
C10 C11 C12 121.8(8) no
C11 C12 C13 117.0(10) no
O1 C13 C8 123.2(6) no
O1 C13 C12 114.4(9) no
C8 C13 C12 122.4(8) no
N2 C14 C15 110.9(7) no
C14 C15 C16 119.8(9) no
C14 C15 C20 120.7(9) no
C16 C15 C20 119.4(9) no
C15 C16 C17 119.0(10) no
C16 C17 C18 121.0(10) no
C17 C18 C19 118.0(10) no
C18 C19 C20 120.0(10) no
O2 C20 C15 121.8(9) no
O2 C20 C19 116.4(9) no
C15 C20 C19 121.7(9) no

loop_
_geom_bond_atom_site_label_1
_geom_bond_atom_site_label_2
_geom_bond_distance
_geom_bond_publ_flag
O1 C13 1.411(9) yes
O2 C20 1.390(10) yes
N1 C1 1.370(10) yes
N1 C5 1.340(10) yes
N2 C6 1.460(10) yes
N2 C7 1.490(10) yes
N2 C14 1.502(9) yes
C1 C2 1.440(10) no
C2 C3 1.38(2) no
C3 C4 1.400(10) no
C4 C5 1.420(10) no
C5 C6 1.520(10) no
C7 C8 1.520(10) no
C8 C9 1.410(10) no
C8 C13 1.380(10) no
C9 C10 1.420(10) no
C10 C11 1.41(2) no
C11 C12 1.390(10) no
C12 C13 1.430(10) no
C14 C15 1.500(10) no
C15 C16 1.420(10) no
C15 C20 1.400(10) no
C16 C17 1.41(2) no
C17 C18 1.43(2) no
C18 C19 1.42(2) no
C19 C20 1.39(2) no
